data_4038230
loop_
_publ_author_name
'Mao, Jialin'
'Hai, Yu'
'Ye, Hebo'
'You, Lei'

_publ_section_title
;
 Adaptive Covalent Networks Enabled by Dual Reactivity: The Evolution of
 Reversible Covalent Bonds, Their Molecular Assemblies, and Guest
 Recognition.
;
_journal_issue 8
_journal_name_full 'The Journal of organic chemistry'
_journal_page_first 5351
_journal_page_last 5361
_journal_paper_doi 10.1021/acs.joc.0c00051
_journal_volume 85
_journal_year 2020
_chemical_formula_sum 'C26 H28 N4 O4 S2'
_chemical_formula_weight 524.64
_space_group_crystal_system orthorhombic
_space_group_IT_number 40
_space_group_name_Hall 'A 2 -2a'
_space_group_name_H-M_alt 'A m a 2'
_atom_sites_solution_hydrogens mixed
_audit_creation_method SHELXL-2016/6
_cell_angle_alpha 90
_cell_angle_beta 90
_cell_angle_gamma 90
_cell_formula_units_Z 4
_cell_length_a 27.2818(14)
_cell_length_b 14.8410(8)
_cell_length_c 6.2806(3)
_cell_measurement_reflns_used 3535
_cell_measurement_temperature 293(2)
_cell_measurement_theta_max 60.4710
_cell_measurement_theta_min 2.8410
_cell_volume 2542.9(2)
_computing_structure_refinement 'SHELXL-2016/6 (Sheldrick, 2016)'
_computing_structure_solution 'SHELXT 2018/2 (Sheldrick, 2018)'
_diffrn_ambient_temperature 293(2)
_diffrn_measured_fraction_theta_full 0.989
_diffrn_measured_fraction_theta_max 0.958
_diffrn_measurement_device_type 'ROD, Synergy Custom system, HyPix'
_diffrn_radiation_type GaK\a
_diffrn_radiation_wavelength 1.3405
_diffrn_reflns_av_R_equivalents 0.0600
_diffrn_reflns_av_unetI/netI 0.0441
_diffrn_reflns_Laue_measured_fraction_full 0.989
_diffrn_reflns_Laue_measured_fraction_max 0.958
_diffrn_reflns_limit_h_max 33
_diffrn_reflns_limit_h_min -35
_diffrn_reflns_limit_k_max 17
_diffrn_reflns_limit_k_min -19
_diffrn_reflns_limit_l_max 7
_diffrn_reflns_limit_l_min -4
_diffrn_reflns_number 5021
_diffrn_reflns_point_group_measured_fraction_full 0.988
_diffrn_reflns_point_group_measured_fraction_max 0.954
_diffrn_reflns_theta_full 53.543
_diffrn_reflns_theta_max 60.218
_diffrn_reflns_theta_min 2.816
_exptl_absorpt_coefficient_mu 1.447
_exptl_crystal_density_diffrn 1.370
_exptl_crystal_description Prism
_exptl_crystal_F_000 1104
_refine_diff_density_max 0.224
_refine_diff_density_min -0.271
_refine_diff_density_rms 0.049
_refine_ls_abs_structure_details
;
 Refined as an inversion twin.
;
_refine_ls_abs_structure_Flack 0.05(4)
_refine_ls_extinction_coef 0.00068(16)
_refine_ls_extinction_expression Fc^*^=kFc[1+0.001xFc^2^\l^3^/sin(2\q)]^-1/4^
_refine_ls_extinction_method 'SHELXL-2016/6 (Sheldrick 2016)'
_refine_ls_goodness_of_fit_ref 1.008
_refine_ls_hydrogen_treatment mixed
_refine_ls_matrix_type full
_refine_ls_number_parameters 186
_refine_ls_number_reflns 2168
_refine_ls_number_restraints 6
_refine_ls_restrained_S_all 1.009
_refine_ls_R_factor_all 0.0495
_refine_ls_R_factor_gt 0.0445
_refine_ls_shift/su_max 0.000
_refine_ls_shift/su_mean 0.000
_refine_ls_structure_factor_coef Fsqd
_refine_ls_weighting_details 'w=1/[\s^2^(Fo^2^)+(0.0380P)^2^+2.5000P] where P=(Fo^2^+2Fc^2^)/3'
_refine_ls_weighting_scheme calc
_refine_ls_wR_factor_gt 0.0950
_refine_ls_wR_factor_ref 0.0970
_reflns_Friedel_coverage 0.825
_reflns_Friedel_fraction_full 0.987
_reflns_Friedel_fraction_max 0.950
_reflns_number_gt 1995
_reflns_number_total 2168
_reflns_threshold_expression 'I > 2\s(I)'
_cod_data_source_file jo0c00051_si_002.cif
_cod_data_source_block 1C
_cod_depositor_comments 'Adding full bibliography for 4038227--4038237.cif.'
_cod_database_code 4038230
_shelx_shelxl_version_number 2016/6
_shelx_space_group_comment
;
The symmetry employed for this shelxl refinement is uniquely defined
by the following loop, which should always be used as a source of
symmetry information in preference to the above space-group names.
They are only intended as comments.
;

loop_
_space_group_symop_operation_xyz
'x, y, z'
'-x, -y, z'
'x+1/2, -y, z'
'-x+1/2, y, z'
'x, y+1/2, z+1/2'
'-x, -y+1/2, z+1/2'
'x+1/2, -y+1/2, z+1/2'
'-x+1/2, y+1/2, z+1/2'

loop_
_atom_site_label
_atom_site_type_symbol
_atom_site_fract_x
_atom_site_fract_y
_atom_site_fract_z
_atom_site_U_iso_or_equiv
_atom_site_adp_type
_atom_site_occupancy
_atom_site_site_symmetry_order
_atom_site_calc_flag
_atom_site_refinement_flags_posn
_atom_site_refinement_flags_adp
_atom_site_refinement_flags_occupancy
_atom_site_disorder_assembly
_atom_site_disorder_group
S1 S 0.08900(3) 0.38218(5) 0.32086(17) 0.0408(2) Uani 1 1 d . . . . .
O1 O 0.11772(12) 0.3997(2) 0.1356(5) 0.0599(8) Uani 1 1 d . . . . .
O2 O 0.04834(9) 0.44221(16) 0.3506(6) 0.0617(8) Uani 1 1 d . . . . .
N1 N 0.12428(11) 0.37521(17) 0.5276(5) 0.0388(7) Uani 1 1 d . . . . .
N2 N 0.15021(13) 0.2612(2) 0.7905(6) 0.0552(9) Uani 1 1 d D . . . .
H2 H 0.1569(16) 0.300(2) 0.894(5) 0.066 Uiso 1 1 d D U . . .
C1 C 0.04463(13) 0.2204(3) 0.1919(7) 0.0506(9) Uani 1 1 d . . . . .
H1 H 0.035318 0.245767 0.062680 0.061 Uiso 1 1 calc R U . . .
C2 C 0.03330(16) 0.1312(3) 0.2425(8) 0.0597(12) Uani 1 1 d . . . . .
H2A H 0.016938 0.095324 0.144160 0.072 Uiso 1 1 calc R U . . .
C3 C 0.04625(15) 0.0964(3) 0.4371(9) 0.0583(11) Uani 1 1 d . . . . .
H3 H 0.037836 0.037165 0.469207 0.070 Uiso 1 1 calc R U . . .
C4 C 0.07130(13) 0.1464(2) 0.5860(8) 0.0496(9) Uani 1 1 d . . . . .
H4 H 0.080018 0.121420 0.716376 0.060 Uiso 1 1 calc R U . . .
C5 C 0.08336(12) 0.2354(2) 0.5372(6) 0.0389(7) Uani 1 1 d . . . . .
C6 C 0.11056(13) 0.3005(2) 0.6781(6) 0.0410(8) Uani 1 1 d . . . . .
H6 H 0.087357 0.324761 0.782582 0.049 Uiso 1 1 calc R U . . .
C7 C 0.07022(12) 0.2692(2) 0.3420(6) 0.0402(7) Uani 1 1 d . . . . .
C8 C 0.1913(5) 0.2212(17) 0.6821(19) 0.063(7) Uani 0.5 1 d D . P A -1
H8A H 0.203041 0.259997 0.568789 0.075 Uiso 0.5 1 calc R U P A -1
H8B H 0.182577 0.163076 0.622351 0.075 Uiso 0.5 1 calc R U P A -1
C9 C 0.2304(2) 0.2107(6) 0.8584(15) 0.054(2) Uani 0.5 1 d D . P A -1
H9A H 0.240910 0.269344 0.909276 0.065 Uiso 0.5 1 calc R U P A -1
H9B H 0.217276 0.176866 0.977572 0.065 Uiso 0.5 1 calc R U P A -1
C9B C 0.2733(3) 0.1603(5) 0.7579(18) 0.064(3) Uani 0.5 1 d D . P A -1
H9C H 0.260949 0.119919 0.649091 0.077 Uiso 0.5 1 calc R U P A -1
H9D H 0.289331 0.124080 0.865943 0.077 Uiso 0.5 1 calc R U P A -1
C8B C 0.3115(6) 0.2247(18) 0.657(2) 0.076(9) Uani 0.5 1 d D . P A -1
H8C H 0.294404 0.273717 0.589987 0.091 Uiso 0.5 1 d R U P A -1
H8D H 0.327474 0.191387 0.545867 0.091 Uiso 0.5 1 d R U P A -1
C10 C 0.14347(13) 0.4603(2) 0.6175(7) 0.0426(8) Uani 1 1 d . . . . .
H10A H 0.131401 0.467580 0.761698 0.051 Uiso 1 1 calc R U . . .
H10B H 0.131622 0.510585 0.533397 0.051 Uiso 1 1 calc R U . . .
C11 C 0.19865(12) 0.46095(18) 0.6192(6) 0.0379(7) Uani 1 1 d . . . . .
C12 C 0.22448(13) 0.4838(2) 0.8005(6) 0.0466(8) Uani 1 1 d . . . . .
H12 H 0.207607 0.499298 0.923819 0.056 Uiso 1 1 calc R U . . .
C13 C 0.22505(13) 0.4385(2) 0.4374(6) 0.0409(8) Uani 1 1 d . . . . .
H13 H 0.208314 0.423248 0.313589 0.049 Uiso 1 1 calc R U . . .

loop_
_atom_site_aniso_label
_atom_site_aniso_U_11
_atom_site_aniso_U_22
_atom_site_aniso_U_33
_atom_site_aniso_U_23
_atom_site_aniso_U_13
_atom_site_aniso_U_12
S1 0.0494(4) 0.0407(3) 0.0323(4) 0.0065(4) -0.0014(5) -0.0008(3)
O1 0.080(2) 0.0667(15) 0.0332(16) 0.0027(13) 0.0105(16) -0.0160(15)
O2 0.0590(15) 0.0527(13) 0.073(2) 0.0108(15) -0.0084(18) 0.0137(11)
N1 0.0494(16) 0.0359(12) 0.0311(17) 0.0048(11) -0.0040(14) -0.0021(11)
N2 0.0589(19) 0.0507(16) 0.056(3) 0.0110(16) -0.019(2) -0.0038(14)
C1 0.051(2) 0.057(2) 0.044(2) 0.0022(17) -0.0066(18) -0.0052(16)
C2 0.056(2) 0.055(2) 0.068(3) -0.009(2) -0.005(2) -0.0120(18)
C3 0.056(2) 0.0416(17) 0.077(3) 0.007(2) -0.008(2) -0.0084(17)
C4 0.0504(19) 0.0459(17) 0.052(3) 0.0150(18) -0.0039(19) -0.0017(15)
C5 0.0388(17) 0.0405(15) 0.037(2) 0.0027(14) 0.0026(16) -0.0004(12)
C6 0.050(2) 0.0424(16) 0.0309(19) 0.0058(14) -0.0023(16) 0.0006(14)
C7 0.0424(15) 0.0433(14) 0.0351(19) 0.0049(16) 0.0031(18) 0.0003(12)
C8 0.041(10) 0.048(10) 0.099(14) 0.022(9) 0.014(8) 0.007(7)
C9 0.046(3) 0.063(4) 0.053(6) 0.018(4) 0.000(4) 0.001(3)
C9B 0.054(4) 0.040(4) 0.099(9) 0.023(5) 0.006(5) 0.001(3)
C8B 0.056(12) 0.052(11) 0.121(16) 0.021(10) 0.048(11) 0.002(8)
C10 0.0521(19) 0.0339(13) 0.042(2) -0.0066(14) 0.0027(19) 0.0022(13)
C11 0.0508(18) 0.0261(12) 0.0367(18) 0.0011(12) -0.0017(17) 0.0001(12)
C12 0.0581(19) 0.0507(16) 0.031(2) -0.0104(16) 0.0058(19) 0.0004(14)
C13 0.0541(18) 0.0392(14) 0.0295(18) 0.0012(14) -0.0024(16) -0.0030(14)

loop_
_atom_type_symbol
_atom_type_description
_atom_type_scat_dispersion_real
_atom_type_scat_dispersion_imag
_atom_type_scat_source
C C 0.0147 0.0070 'International Tables Vol C Tables 4.2.6.8 and 6.1.1.4'
H H 0.0000 0.0000 'International Tables Vol C Tables 4.2.6.8 and 6.1.1.4'
N N 0.0253 0.0135 'International Tables Vol C Tables 4.2.6.8 and 6.1.1.4'
O O 0.0412 0.0250 'International Tables Vol C Tables 4.2.6.8 and 6.1.1.4'
S S 0.2922 0.4242 'International Tables Vol C Tables 4.2.6.8 and 6.1.1.4'

loop_
_geom_angle_atom_site_label_1
_geom_angle_atom_site_label_2
_geom_angle_atom_site_label_3
_geom_angle
_geom_angle_site_symmetry_1
_geom_angle_site_symmetry_3
_geom_angle_publ_flag
O1 S1 O2 114.69(19) . . ?
O1 S1 N1 109.83(15) . . ?
O2 S1 N1 113.24(18) . . ?
O1 S1 C7 113.28(18) . . ?
O2 S1 C7 110.91(15) . . ?
N1 S1 C7 92.96(16) . . ?
C10 N1 C6 118.5(3) . . ?
C10 N1 S1 117.5(2) . . ?
C6 N1 S1 113.8(2) . . ?
C6 N2 C8 121.9(6) . . ?
C6 N2 H2 105(3) . . ?
C8 N2 H2 117(3) . . ?
C7 C1 C2 117.0(4) . . ?
C7 C1 H1 121.5 . . ?
C2 C1 H1 121.5 . . ?
C3 C2 C1 120.2(4) . . ?
C3 C2 H2A 119.9 . . ?
C1 C2 H2A 119.9 . . ?
C2 C3 C4 121.9(4) . . ?
C2 C3 H3 119.0 . . ?
C4 C3 H3 119.0 . . ?
C3 C4 C5 118.6(4) . . ?
C3 C4 H4 120.7 . . ?
C5 C4 H4 120.7 . . ?
C7 C5 C4 118.7(3) . . ?
C7 C5 C6 114.8(3) . . ?
C4 C5 C6 126.5(4) . . ?
N2 C6 N1 115.2(3) . . ?
N2 C6 C5 113.9(3) . . ?
N1 C6 C5 103.1(3) . . ?
N2 C6 H6 108.1 . . ?
N1 C6 H6 108.1 . . ?
C5 C6 H6 108.1 . . ?
C5 C7 C1 123.4(3) . . ?
C5 C7 S1 109.9(3) . . ?
C1 C7 S1 126.7(3) . . ?
N2 C8 C9 103.9(8) . . ?
N2 C8 H8A 111.0 . . ?
C9 C8 H8A 111.0 . . ?
N2 C8 H8B 111.0 . . ?
C9 C8 H8B 111.0 . . ?
H8A C8 H8B 109.0 . . ?
C9B C9 C8 106.4(7) . . ?
C9B C9 H9A 110.5 . . ?
C8 C9 H9A 110.5 . . ?
C9B C9 H9B 110.5 . . ?
C8 C9 H9B 110.5 . . ?
H9A C9 H9B 108.6 . . ?
C9 C9B C8B 112.5(12) . . ?
C9 C9B H9C 109.1 . . ?
C8B C9B H9C 109.1 . . ?
C9 C9B H9D 109.1 . . ?
C8B C9B H9D 109.1 . . ?
H9C C9B H9D 107.8 . . ?
C9B C8B H8C 108.7 . . ?
C9B C8B H8D 106.6 . . ?
H8C C8B H8D 107.1 . . ?
N1 C10 C11 111.3(3) . . ?
N1 C10 H10A 109.4 . . ?
C11 C10 H10A 109.4 . . ?
N1 C10 H10B 109.4 . . ?
C11 C10 H10B 109.4 . . ?
H10A C10 H10B 108.0 . . ?
C12 C11 C13 118.1(3) . . ?
C12 C11 C10 121.2(3) . . ?
C13 C11 C10 120.7(3) . . ?
C11 C12 C12 120.7(2) . 4 ?
C11 C12 H12 119.7 . . ?
C12 C12 H12 119.7 4 . ?
C13 C13 C11 121.2(2) 4 . ?
C13 C13 H13 119.4 4 . ?
C11 C13 H13 119.4 . . ?

loop_
_geom_bond_atom_site_label_1
_geom_bond_atom_site_label_2
_geom_bond_distance
_geom_bond_site_symmetry_2
_geom_bond_publ_flag
S1 O1 1.427(3) . ?
S1 O2 1.435(2) . ?
S1 N1 1.620(3) . ?
S1 C7 1.758(3) . ?
N1 C10 1.478(4) . ?
N1 C6 1.504(4) . ?
N2 C6 1.417(5) . ?
N2 C8 1.441(8) . ?
N2 H2 0.886(12) . ?
C1 C7 1.379(5) . ?
C1 C2 1.396(6) . ?
C1 H1 0.9300 . ?
C2 C3 1.374(6) . ?
C2 H2A 0.9300 . ?
C3 C4 1.376(6) . ?
C3 H3 0.9300 . ?
C4 C5 1.395(4) . ?
C4 H4 0.9300 . ?
C5 C7 1.372(5) . ?
C5 C6 1.506(5) . ?
C6 H6 0.9800 . ?
C8 C9 1.545(11) . ?
C8 H8A 0.9700 . ?
C8 H8B 0.9700 . ?
C9 C9B 1.526(8) . ?
C9 H9A 0.9700 . ?
C9 H9B 0.9700 . ?
C9B C8B 1.548(11) . ?
C9B H9C 0.9700 . ?
C9B H9D 0.9700 . ?
C8B H8C 0.9601 . ?
C8B H8D 0.9598 . ?
C10 C11 1.506(5) . ?
C10 H10A 0.9700 . ?
C10 H10B 0.9700 . ?
C11 C12 1.381(5) . ?
C11 C13 1.390(5) . ?
C12 C12 1.392(7) 4 ?
C12 H12 0.9300 . ?
C13 C13 1.362(7) 4 ?
C13 H13 0.9300 . ?

loop_
_geom_hbond_atom_site_label_D
_geom_hbond_atom_site_label_H
_geom_hbond_atom_site_label_A
_geom_hbond_distance_DH
_geom_hbond_distance_HA
_geom_hbond_distance_DA
_geom_hbond_angle_DHA
_geom_hbond_site_symmetry_A
N2 H2 O1 0.886(12) 2.37(3) 3.115(5) 141(4) 1_556
C6 H6 O1 0.98 2.61 3.234(5) 121.3 1_556
C10 H10A O1 0.97 2.58 3.448(5) 148.7 1_556

loop_
_geom_torsion_atom_site_label_1
_geom_torsion_atom_site_label_2
_geom_torsion_atom_site_label_3
_geom_torsion_atom_site_label_4
_geom_torsion
_geom_torsion_site_symmetry_1
_geom_torsion_site_symmetry_2
_geom_torsion_site_symmetry_3
_geom_torsion_site_symmetry_4
_geom_torsion_publ_flag
O1 S1 N1 C10 76.5(3) . . . . ?
O2 S1 N1 C10 -53.2(3) . . . . ?
C7 S1 N1 C10 -167.5(3) . . . . ?
O1 S1 N1 C6 -138.7(3) . . . . ?
O2 S1 N1 C6 91.6(3) . . . . ?
C7 S1 N1 C6 -22.6(3) . . . . ?
C7 C1 C2 C3 1.9(6) . . . . ?
C1 C2 C3 C4 -1.3(7) . . . . ?
C2 C3 C4 C5 0.6(6) . . . . ?
C3 C4 C5 C7 -0.7(5) . . . . ?
C3 C4 C5 C6 -179.9(4) . . . . ?
C8 N2 C6 N1 -57.5(13) . . . . ?
C8 N2 C6 C5 61.3(13) . . . . ?
C10 N1 C6 N2 -66.8(4) . . . . ?
S1 N1 C6 N2 148.7(3) . . . . ?
C10 N1 C6 C5 168.5(3) . . . . ?
S1 N1 C6 C5 24.0(3) . . . . ?
C7 C5 C6 N2 -138.8(3) . . . . ?
C4 C5 C6 N2 40.4(5) . . . . ?
C7 C5 C6 N1 -13.3(4) . . . . ?
C4 C5 C6 N1 166.0(3) . . . . ?
C4 C5 C7 C1 1.5(5) . . . . ?
C6 C5 C7 C1 -179.2(3) . . . . ?
C4 C5 C7 S1 179.5(3) . . . . ?
C6 C5 C7 S1 -1.2(4) . . . . ?
C2 C1 C7 C5 -2.1(5) . . . . ?
C2 C1 C7 S1 -179.8(3) . . . . ?
O1 S1 C7 C5 126.8(3) . . . . ?
O2 S1 C7 C5 -102.6(3) . . . . ?
N1 S1 C7 C5 13.7(3) . . . . ?
O1 S1 C7 C1 -55.3(4) . . . . ?
O2 S1 C7 C1 75.4(4) . . . . ?
N1 S1 C7 C1 -168.4(3) . . . . ?
C6 N2 C8 C9 165.6(8) . . . . ?
N2 C8 C9 C9B 174.8(12) . . . . ?
C8 C9 C9B C8B 90.0(11) . . . . ?
C6 N1 C10 C11 95.3(4) . . . . ?
S1 N1 C10 C11 -121.5(3) . . . . ?
N1 C10 C11 C12 -130.4(3) . . . . ?
N1 C10 C11 C13 49.6(4) . . . . ?
C13 C11 C12 C12 -0.3(3) . . . 4 ?
C10 C11 C12 C12 179.70(19) . . . 4 ?
C12 C11 C13 C13 0.3(3) . . . 4 ?
C10 C11 C13 C13 -179.70(19) . . . 4 ?
